data_7062897
loop_
_publ_author_name
'Ansari, Mohd Yeshab'
'Swarnkar, Sumedha'
'Kumar, Atul'

_publ_section_title
;
 One-pot construction of highly functionalized 4H-chromenes using K-10
 montmorillonite in aqueous medium
;
_journal_issue 5
_journal_name_full 'New Journal of Chemistry'
_journal_page_first 1992
_journal_page_last 1997
_journal_paper_doi 10.1039/D3NJ04619B
_journal_volume 48
_journal_year 2024
_chemical_absolute_configuration unk
_chemical_formula_moiety 'C23 H19 Br Cl N O2'
_chemical_formula_sum 'C23 H19 Br Cl N O2'
_chemical_formula_weight 456.75
_space_group_crystal_system monoclinic
_space_group_IT_number 4
_space_group_name_Hall 'P 2yb'
_space_group_name_H-M_alt 'P 1 21 1'
_atom_sites_solution_hydrogens geom
_atom_sites_solution_primary direct
_audit_creation_date 2020-07-13
_audit_creation_method
;
Olex2 1.3
(compiled 2020.02.04 svn.rd84adfe8 for OlexSys, GUI svn.r6032)
;
_audit_update_record
;
2020-07-13 deposited with the CCDC.	2023-11-13 downloaded from the CCDC.
;
_cell_angle_alpha 90
_cell_angle_beta 99.980(3)
_cell_angle_gamma 90
_cell_formula_units_Z 2
_cell_length_a 10.9206(4)
_cell_length_b 6.2585(2)
_cell_length_c 14.4384(4)
_cell_measurement_reflns_used 6573
_cell_measurement_temperature 100.00(10)
_cell_measurement_theta_max 29.0310
_cell_measurement_theta_min 3.1370
_cell_volume 971.88(6)
_computing_cell_refinement 'CrysAlisPro 1.171.39.29d (Rigaku OD, 2017)'
_computing_data_collection 'CrysAlisPro 1.171.39.29d (Rigaku OD, 2017)'
_computing_data_reduction 'CrysAlisPro 1.171.39.29d (Rigaku OD, 2017)'
_computing_molecular_graphics 'Olex2 1.3 (Dolomanov et al., 2009)'
_computing_publication_material 'Olex2 1.3 (Dolomanov et al., 2009)'
_computing_structure_refinement 'SHELXL 2018/3 (Sheldrick, 2015)'
_computing_structure_solution 'SHELXS  (Sheldrick, 2008)'
_diffrn_ambient_environment N~2~
_diffrn_ambient_temperature 100.00(10)
_diffrn_detector 'Image Plate'
_diffrn_detector_type 'Rigaku IP'
_diffrn_measured_fraction_theta_full 0.997
_diffrn_measured_fraction_theta_max 0.997
_diffrn_measurement_details
;
List of Runs (angles in degrees, time in seconds):

  # Type    Start    End  Width  t~exp~   \w     \q     \k     \f   Frames
#--------------------------------------------------------------------------
  1  \w      4.00  30.00   0.50    9.50    --    7.20   9.00-149.00   52
  2  \w     -8.00  17.00   0.50    9.50    --   -7.60  -9.00  36.00   50
  3  \w     50.00  97.00   0.50    9.50    --    7.20  77.00 -30.00   94
  4  \w    -57.00  36.00   0.50    9.50    --    7.20 -57.00 -90.00  186
  5  \w    -23.00  94.00   0.50    9.50    --    7.20  57.00-120.00  234
  6  \w    -59.00 -31.00   0.50    9.50    --   -7.60 -82.00-120.00   56
;
_diffrn_measurement_device 'four-circle diffractometer'
_diffrn_measurement_device_type 'Rigaku R-AXIS SPIDER IP'
_diffrn_measurement_method '\w scans'
_diffrn_orient_matrix_type 'CrysAlisPro convention (1999,Acta A55,543-557)'
_diffrn_orient_matrix_UB_11 0.0185871000
_diffrn_orient_matrix_UB_12 -0.0078261000
_diffrn_orient_matrix_UB_13 -0.0445695000
_diffrn_orient_matrix_UB_21 0.0630169000
_diffrn_orient_matrix_UB_22 0.0120687000
_diffrn_orient_matrix_UB_23 0.0217155000
_diffrn_orient_matrix_UB_31 0.0055079000
_diffrn_orient_matrix_UB_32 -0.1124686000
_diffrn_orient_matrix_UB_33 0.0053997000
_diffrn_radiation_monochromator graphite
_diffrn_radiation_probe x-ray
_diffrn_radiation_type 'Mo K\a'
_diffrn_radiation_wavelength 0.71073
_diffrn_reflns_av_R_equivalents 0.0296
_diffrn_reflns_av_unetI/netI 0.0331
_diffrn_reflns_Laue_measured_fraction_full 0.997
_diffrn_reflns_Laue_measured_fraction_max 0.997
_diffrn_reflns_limit_h_max 12
_diffrn_reflns_limit_h_min -12
_diffrn_reflns_limit_k_max 7
_diffrn_reflns_limit_k_min -7
_diffrn_reflns_limit_l_max 16
_diffrn_reflns_limit_l_min -16
_diffrn_reflns_number 7966
_diffrn_reflns_point_group_measured_fraction_full 0.948
_diffrn_reflns_point_group_measured_fraction_max 0.948
_diffrn_reflns_theta_full 24.712
_diffrn_reflns_theta_max 24.712
_diffrn_reflns_theta_min 2.865
_diffrn_source 'sealed X-ray tube'
_diffrn_source_target Mo
_diffrn_source_type 'Enhance (Mo) X-ray Source'
_exptl_absorpt_coefficient_mu 2.272
_exptl_absorpt_correction_T_max 1.00000
_exptl_absorpt_correction_T_min 0.45928
_exptl_absorpt_correction_type multi-scan
_exptl_absorpt_process_details
;
CrysAlisPro 1.171.39.29d (Rigaku Oxford Diffraction, 2017)
Empirical absorption correction using spherical harmonics,
 implemented in SCALE3 ABSPACK scaling algorithm.
;
_exptl_crystal_colour colourless
_exptl_crystal_colour_primary colourless
_exptl_crystal_density_diffrn 1.561
_exptl_crystal_description block
_exptl_crystal_F_000 464
_exptl_crystal_size_max 0.029
_exptl_crystal_size_mid 0.026
_exptl_crystal_size_min 0.023
_refine_diff_density_max 0.555
_refine_diff_density_min -0.407
_refine_diff_density_rms 0.060
_refine_ls_abs_structure_details
;
 Flack x determined using 1255 quotients [(I+)-(I-)]/[(I+)+(I-)]
 (Parsons, Flack and Wagner, Acta Cryst. B69 (2013) 249-259).
;
_refine_ls_abs_structure_Flack 0.038(4)
_refine_ls_extinction_method none
_refine_ls_goodness_of_fit_ref 1.065
_refine_ls_hydrogen_treatment constr
_refine_ls_matrix_type full
_refine_ls_number_parameters 255
_refine_ls_number_reflns 3140
_refine_ls_number_restraints 1
_refine_ls_restrained_S_all 1.064
_refine_ls_R_factor_all 0.0260
_refine_ls_R_factor_gt 0.0251
_refine_ls_shift/su_max 0.000
_refine_ls_shift/su_mean 0.000
_refine_ls_structure_factor_coef Fsqd
_refine_ls_weighting_details 'w=1/[\s^2^(Fo^2^)+(0.0370P)^2^+0.3497P] where P=(Fo^2^+2Fc^2^)/3'
_refine_ls_weighting_scheme calc
_refine_ls_wR_factor_gt 0.0636
_refine_ls_wR_factor_ref 0.0640
_reflns_Friedel_coverage 0.728
_reflns_Friedel_fraction_full 0.889
_reflns_Friedel_fraction_max 0.889
_reflns_number_gt 3064
_reflns_number_total 3140
_reflns_threshold_expression 'I > 2\s(I)'
_cod_data_source_file d3nj04619b2.cif
_cod_data_source_block 969
_cod_depositor_comments 'Adding full bibliography for 7062897.cif.'
_cod_database_code 7062897
_shelx_shelxl_version_number 2018/3
_chemical_oxdiff_formula 'C H N O '
_shelx_space_group_comment
;
The symmetry employed for this shelxl refinement is uniquely defined
by the following loop, which should always be used as a source of
symmetry information in preference to the above space-group names.
They are only intended as comments.
;
_shelx_estimated_absorpt_t_max 0.950
_shelx_estimated_absorpt_t_min 0.937
_reflns_odcompleteness_completeness 99.54
_reflns_odcompleteness_iscentric 1
_reflns_odcompleteness_theta 26.32
_olex2_refinement_description
;
1. Fixed Uiso
 At 1.2 times of:
  All C(H) groups, All C(H,H) groups, All N(H) groups
 At 1.5 times of:
  All C(H,H,H) groups
2.a Ternary CH refined with riding coordinates:
 C1(H1A)
2.b Secondary CH2 refined with riding coordinates:
 C7(H7A,H7B), C11(H11A,H11B)
2.c Aromatic/amide H refined with riding coordinates:
 N1(H1), C23(H23), C13(H13), C20(H20), C21(H21), C12(H12), C15(H15), C16(H16)
2.d Idealised Me refined as rotating group:
 C10(H10A,H10B,H10C), C9(H9A,H9B,H9C)
;
_olex2_submission_special_instructions 'No special instructions were received'
_oxdiff_exptl_absorpt_empirical_details
;
Empirical correction (ABSPACK) includes:
- Absorption correction using spherical harmonics
- Frame scaling
;
_oxdiff_exptl_absorpt_empirical_full_max 1.584
_oxdiff_exptl_absorpt_empirical_full_min 0.586

loop_
_space_group_symop_operation_xyz
'x, y, z'
'-x, y+1/2, -z'

loop_
_atom_site_label
_atom_site_type_symbol
_atom_site_fract_x
_atom_site_fract_y
_atom_site_fract_z
_atom_site_U_iso_or_equiv
_atom_site_adp_type
_atom_site_occupancy
_atom_site_site_symmetry_order
_atom_site_calc_flag
_atom_site_refinement_flags_posn
_atom_site_refinement_flags_adp
_atom_site_refinement_flags_occupancy
_atom_site_disorder_assembly
_atom_site_disorder_group
Br1 Br 0.84930(3) -0.08879(7) 0.35883(2) 0.02082(13) Uani 1 1 d . . . . .
Cl1 Cl 0.76259(8) 0.97206(14) 0.07770(6) 0.0181(2) Uani 1 1 d . . . . .
O2 O 0.3273(3) 0.2012(5) 0.31145(19) 0.0178(6) Uani 1 1 d . . . . .
O1 O 0.2547(2) 0.8586(4) 0.14991(18) 0.0153(6) Uani 1 1 d . . . . .
N1 N 0.5959(3) 0.6863(6) 0.4781(2) 0.0184(8) Uani 1 1 d . . . . .
H1 H 0.606385 0.764365 0.527835 0.022 Uiso 1 1 calc R U . . .
C18 C 0.6177(3) 0.4315(7) 0.3746(2) 0.0104(7) Uani 1 1 d . . . . .
C23 C 0.6714(4) 0.2454(6) 0.3428(3) 0.0135(8) Uani 1 1 d . . . . .
H23 H 0.639516 0.184689 0.284787 0.016 Uiso 1 1 calc R U . . .
C22 C 0.7717(4) 0.1577(6) 0.4001(3) 0.0145(8) Uani 1 1 d . . . . .
C13 C 0.5231(4) 1.0876(7) 0.0707(3) 0.0150(8) Uani 1 1 d . . . . .
H13 H 0.542129 1.205621 0.036657 0.018 Uiso 1 1 calc R U . . .
C14 C 0.6136(3) 0.9412(7) 0.1049(2) 0.0115(8) Uani 1 1 d . . . . .
C5 C 0.3030(3) 0.5327(7) 0.2345(3) 0.0134(8) Uani 1 1 d . . . . .
C19 C 0.6662(3) 0.5105(7) 0.4647(3) 0.0145(8) Uani 1 1 d . . . . .
C6 C 0.2560(3) 0.3422(6) 0.2766(2) 0.0129(8) Uani 1 1 d . . . . .
C17 C 0.5164(3) 0.5629(6) 0.3348(3) 0.0122(8) Uani 1 1 d . . . . .
C8 C 0.0359(3) 0.4429(6) 0.1958(2) 0.0128(8) Uani 1 1 d . . . . .
C20 C 0.7690(3) 0.4209(9) 0.5215(2) 0.0179(8) Uani 1 1 d . . . . .
H20 H 0.800797 0.479083 0.579959 0.021 Uiso 1 1 calc R U . . .
C10 C -0.0981(4) 0.4456(7) 0.2124(3) 0.0197(10) Uani 1 1 d . . . . .
H10A H -0.148649 0.524717 0.163044 0.030 Uiso 1 1 calc R U . . .
H10B H -0.101550 0.512104 0.271825 0.030 Uiso 1 1 calc R U . . .
H10C H -0.128502 0.301771 0.212851 0.030 Uiso 1 1 calc R U . . .
C21 C 0.8227(4) 0.2430(7) 0.4885(3) 0.0171(9) Uani 1 1 d . . . . .
H21 H 0.892142 0.179920 0.524586 0.020 Uiso 1 1 calc R U . . .
C12 C 0.4035(4) 1.0570(6) 0.0876(3) 0.0144(8) Uani 1 1 d . . . . .
H12 H 0.340917 1.153698 0.064645 0.017 Uiso 1 1 calc R U . . .
C1 C 0.4418(3) 0.5478(6) 0.2365(3) 0.0118(8) Uani 1 1 d . . . . .
H1A H 0.467669 0.417077 0.207850 0.014 Uiso 1 1 calc R U . . .
C15 C 0.5890(4) 0.7664(6) 0.1578(3) 0.0139(8) Uani 1 1 d . . . . .
H15 H 0.652151 0.670886 0.180823 0.017 Uiso 1 1 calc R U . . .
C4 C 0.2215(4) 0.6802(6) 0.1941(3) 0.0130(8) Uani 1 1 d . . . . .
C3 C 0.3779(3) 0.8797(7) 0.1393(2) 0.0115(8) Uani 1 1 d . . . . .
C9 C 0.0412(4) 0.3252(7) 0.1034(3) 0.0188(9) Uani 1 1 d . . . . .
H9A H 0.013049 0.180899 0.107752 0.028 Uiso 1 1 calc R U . . .
H9B H 0.125237 0.324450 0.091911 0.028 Uiso 1 1 calc R U . . .
H9C H -0.011309 0.396764 0.052555 0.028 Uiso 1 1 calc R U . . .
C7 C 0.1185(4) 0.3288(7) 0.2778(3) 0.0170(9) Uani 1 1 d . . . . .
H7A H 0.102477 0.389705 0.336317 0.020 Uiso 1 1 calc R U . . .
H7B H 0.094710 0.179358 0.276960 0.020 Uiso 1 1 calc R U . . .
C16 C 0.5069(4) 0.7184(7) 0.4004(3) 0.0156(9) Uani 1 1 d . . . . .
H16 H 0.448827 0.828537 0.392968 0.019 Uiso 1 1 calc R U . . .
C2 C 0.4692(4) 0.7342(6) 0.1763(3) 0.0114(8) Uani 1 1 d . . . . .
C11 C 0.0841(4) 0.6730(6) 0.1917(3) 0.0172(9) Uani 1 1 d . . . . .
H11A H 0.042322 0.740821 0.134439 0.021 Uiso 1 1 calc R U . . .
H11B H 0.064004 0.753213 0.244573 0.021 Uiso 1 1 calc R U . . .

loop_
_atom_site_aniso_label
_atom_site_aniso_U_11
_atom_site_aniso_U_22
_atom_site_aniso_U_33
_atom_site_aniso_U_23
_atom_site_aniso_U_13
_atom_site_aniso_U_12
Br1 0.0194(2) 0.0181(2) 0.0242(2) -0.00130(19) 0.00172(14) 0.00668(18)
Cl1 0.0132(5) 0.0215(6) 0.0210(5) -0.0007(4) 0.0069(4) -0.0053(3)
O2 0.0203(15) 0.0159(15) 0.0172(15) 0.0045(12) 0.0029(12) -0.0010(12)
O1 0.0133(13) 0.0111(17) 0.0227(13) 0.0036(11) 0.0072(11) 0.0005(10)
N1 0.0205(18) 0.022(2) 0.0126(16) -0.0062(15) 0.0018(14) 0.0025(15)
C18 0.0120(16) 0.0100(19) 0.0097(15) 0.0015(18) 0.0027(12) -0.0032(17)
C23 0.014(2) 0.013(2) 0.0125(19) -0.0002(15) 0.0017(16) -0.0036(16)
C22 0.0129(19) 0.013(2) 0.019(2) -0.0001(17) 0.0062(16) 0.0029(16)
C13 0.019(2) 0.014(2) 0.0119(18) -0.0003(16) 0.0042(15) -0.0020(16)
C14 0.0124(17) 0.013(2) 0.0104(15) -0.0040(16) 0.0040(13) -0.0073(16)
C5 0.012(2) 0.017(2) 0.0105(18) -0.0011(17) 0.0005(15) -0.0030(16)
C19 0.0138(19) 0.019(2) 0.0110(17) -0.0032(16) 0.0036(15) -0.0038(16)
C6 0.0157(19) 0.013(2) 0.0089(17) -0.0016(15) 0.0001(15) -0.0017(16)
C17 0.0116(18) 0.013(2) 0.0127(18) 0.0014(15) 0.0037(15) -0.0020(15)
C8 0.0138(17) 0.007(2) 0.0186(17) 0.0000(16) 0.0063(14) -0.0003(15)
C20 0.0189(18) 0.023(2) 0.0101(15) -0.003(2) -0.0013(13) -0.002(2)
C10 0.0159(19) 0.013(3) 0.033(2) -0.0014(19) 0.0119(16) -0.0002(17)
C21 0.014(2) 0.022(2) 0.013(2) 0.0028(17) -0.0015(16) 0.0009(17)
C12 0.016(2) 0.008(2) 0.0186(19) 0.0009(16) 0.0037(16) 0.0021(16)
C1 0.015(2) 0.011(2) 0.0100(17) -0.0002(15) 0.0035(15) 0.0023(16)
C15 0.013(2) 0.017(2) 0.0115(18) -0.0028(16) -0.0008(15) 0.0001(16)
C4 0.015(2) 0.010(2) 0.0146(19) -0.0033(16) 0.0061(15) -0.0021(16)
C3 0.0097(16) 0.012(2) 0.0128(16) -0.0011(16) 0.0025(13) -0.0014(16)
C9 0.013(2) 0.024(2) 0.019(2) -0.0019(17) 0.0028(16) -0.0033(16)
C7 0.020(2) 0.016(2) 0.0163(19) -0.0003(17) 0.0063(16) -0.0039(16)
C16 0.014(2) 0.018(2) 0.016(2) -0.0006(17) 0.0041(16) 0.0021(16)
C2 0.0123(19) 0.014(2) 0.0078(18) -0.0017(15) 0.0009(15) -0.0015(15)
C11 0.015(2) 0.011(2) 0.027(2) 0.0009(17) 0.0081(17) -0.0002(16)

loop_
_atom_type_symbol
_atom_type_description
_atom_type_scat_dispersion_real
_atom_type_scat_dispersion_imag
_atom_type_scat_source
C C 0.0033 0.0016 'International Tables Vol C Tables 4.2.6.8 and 6.1.1.4'
H H 0.0000 0.0000 'International Tables Vol C Tables 4.2.6.8 and 6.1.1.4'
Br Br -0.2901 2.4595 'International Tables Vol C Tables 4.2.6.8 and 6.1.1.4'
Cl Cl 0.1484 0.1585 'International Tables Vol C Tables 4.2.6.8 and 6.1.1.4'
N N 0.0061 0.0033 'International Tables Vol C Tables 4.2.6.8 and 6.1.1.4'
O O 0.0106 0.0060 'International Tables Vol C Tables 4.2.6.8 and 6.1.1.4'

loop_
_geom_angle_atom_site_label_1
_geom_angle_atom_site_label_2
_geom_angle_atom_site_label_3
_geom_angle
_geom_angle_site_symmetry_1
_geom_angle_site_symmetry_3
_geom_angle_publ_flag
C4 O1 C3 118.1(3) . . ?
C19 N1 H1 125.1 . . ?
C16 N1 H1 125.1 . . ?
C16 N1 C19 109.7(3) . . ?
C23 C18 C17 133.1(3) . . ?
C19 C18 C23 118.6(3) . . ?
C19 C18 C17 108.3(4) . . ?
C18 C23 H23 121.1 . . ?
C22 C23 C18 117.8(3) . . ?
C22 C23 H23 121.1 . . ?
C23 C22 Br1 119.3(3) . . ?
C23 C22 C21 123.1(4) . . ?
C21 C22 Br1 117.6(3) . . ?
C14 C13 H13 120.5 . . ?
C14 C13 C12 119.1(4) . . ?
C12 C13 H13 120.5 . . ?
C13 C14 Cl1 118.9(3) . . ?
C13 C14 C15 121.8(3) . . ?
C15 C14 Cl1 119.2(3) . . ?
C6 C5 C1 117.6(3) . . ?
C4 C5 C6 118.9(3) . . ?
C4 C5 C1 123.5(4) . . ?
N1 C19 C18 106.3(3) . . ?
N1 C19 C20 130.9(4) . . ?
C20 C19 C18 122.7(4) . . ?
O2 C6 C5 120.7(3) . . ?
O2 C6 C7 121.2(3) . . ?
C5 C6 C7 118.1(3) . . ?
C18 C17 C1 126.9(3) . . ?
C16 C17 C18 106.2(3) . . ?
C16 C17 C1 126.7(4) . . ?
C10 C8 C9 108.9(3) . . ?
C10 C8 C7 109.6(3) . . ?
C10 C8 C11 109.9(3) . . ?
C9 C8 C7 110.0(3) . . ?
C9 C8 C11 110.6(3) . . ?
C7 C8 C11 107.8(3) . . ?
C19 C20 H20 121.0 . . ?
C21 C20 C19 118.1(3) . . ?
C21 C20 H20 121.0 . . ?
C8 C10 H10A 109.5 . . ?
C8 C10 H10B 109.5 . . ?
C8 C10 H10C 109.5 . . ?
H10A C10 H10B 109.5 . . ?
H10A C10 H10C 109.5 . . ?
H10B C10 H10C 109.5 . . ?
C22 C21 H21 120.2 . . ?
C20 C21 C22 119.6(4) . . ?
C20 C21 H21 120.2 . . ?
C13 C12 H12 120.4 . . ?
C13 C12 C3 119.3(4) . . ?
C3 C12 H12 120.4 . . ?
C5 C1 H1A 107.5 . . ?
C5 C1 C2 109.5(3) . . ?
C17 C1 C5 113.4(3) . . ?
C17 C1 H1A 107.5 . . ?
C17 C1 C2 111.2(3) . . ?
C2 C1 H1A 107.5 . . ?
C14 C15 H15 120.1 . . ?
C14 C15 C2 119.9(4) . . ?
C2 C15 H15 120.1 . . ?
O1 C4 C11 111.1(3) . . ?
C5 C4 O1 123.7(3) . . ?
C5 C4 C11 125.2(4) . . ?
O1 C3 C12 115.1(3) . . ?
O1 C3 C2 122.8(3) . . ?
C2 C3 C12 122.1(3) . . ?
C8 C9 H9A 109.5 . . ?
C8 C9 H9B 109.5 . . ?
C8 C9 H9C 109.5 . . ?
H9A C9 H9B 109.5 . . ?
H9A C9 H9C 109.5 . . ?
H9B C9 H9C 109.5 . . ?
C6 C7 C8 114.7(3) . . ?
C6 C7 H7A 108.6 . . ?
C6 C7 H7B 108.6 . . ?
C8 C7 H7A 108.6 . . ?
C8 C7 H7B 108.6 . . ?
H7A C7 H7B 107.6 . . ?
N1 C16 C17 109.5(4) . . ?
N1 C16 H16 125.3 . . ?
C17 C16 H16 125.3 . . ?
C15 C2 C1 120.4(4) . . ?
C3 C2 C1 121.7(3) . . ?
C3 C2 C15 117.8(3) . . ?
C8 C11 H11A 109.2 . . ?
C8 C11 H11B 109.2 . . ?
C4 C11 C8 112.0(3) . . ?
C4 C11 H11A 109.2 . . ?
C4 C11 H11B 109.2 . . ?
H11A C11 H11B 107.9 . . ?

loop_
_geom_bond_atom_site_label_1
_geom_bond_atom_site_label_2
_geom_bond_distance
_geom_bond_site_symmetry_2
_geom_bond_publ_flag
Br1 C22 1.905(4) . ?
Cl1 C14 1.749(3) . ?
O2 C6 1.226(5) . ?
O1 C4 1.366(5) . ?
O1 C3 1.386(4) . ?
N1 H1 0.8600 . ?
N1 C19 1.375(5) . ?
N1 C16 1.366(5) . ?
C18 C23 1.416(6) . ?
C18 C19 1.406(5) . ?
C18 C17 1.417(5) . ?
C23 H23 0.9300 . ?
C23 C22 1.368(6) . ?
C22 C21 1.407(6) . ?
C13 H13 0.9300 . ?
C13 C14 1.375(6) . ?
C13 C12 1.383(6) . ?
C14 C15 1.386(6) . ?
C5 C6 1.471(5) . ?
C5 C1 1.514(5) . ?
C5 C4 1.343(6) . ?
C19 C20 1.388(6) . ?
C6 C7 1.507(6) . ?
C17 C1 1.512(5) . ?
C17 C16 1.374(6) . ?
C8 C10 1.524(5) . ?
C8 C9 1.534(5) . ?
C8 C7 1.535(5) . ?
C8 C11 1.538(5) . ?
C20 H20 0.9300 . ?
C20 C21 1.381(7) . ?
C10 H10A 0.9600 . ?
C10 H10B 0.9600 . ?
C10 H10C 0.9600 . ?
C21 H21 0.9300 . ?
C12 H12 0.9300 . ?
C12 C3 1.393(6) . ?
C1 H1A 0.9800 . ?
C1 C2 1.515(5) . ?
C15 H15 0.9300 . ?
C15 C2 1.394(6) . ?
C4 C11 1.496(5) . ?
C3 C2 1.387(6) . ?
C9 H9A 0.9600 . ?
C9 H9B 0.9600 . ?
C9 H9C 0.9600 . ?
C7 H7A 0.9700 . ?
C7 H7B 0.9700 . ?
C16 H16 0.9300 . ?
C11 H11A 0.9700 . ?
C11 H11B 0.9700 . ?

loop_
_geom_torsion_atom_site_label_1
_geom_torsion_atom_site_label_2
_geom_torsion_atom_site_label_3
_geom_torsion_atom_site_label_4
_geom_torsion
_geom_torsion_site_symmetry_1
_geom_torsion_site_symmetry_2
_geom_torsion_site_symmetry_3
_geom_torsion_site_symmetry_4
_geom_torsion_publ_flag
Br1 C22 C21 C20 -179.6(3) . . . . ?
Cl1 C14 C15 C2 -177.0(3) . . . . ?
O2 C6 C7 C8 -151.4(4) . . . . ?
O1 C4 C11 C8 152.7(3) . . . . ?
O1 C3 C2 C1 -3.8(6) . . . . ?
O1 C3 C2 C15 177.2(3) . . . . ?
N1 C19 C20 C21 -178.9(4) . . . . ?
C18 C23 C22 Br1 -178.5(3) . . . . ?
C18 C23 C22 C21 0.4(6) . . . . ?
C18 C19 C20 C21 -2.0(6) . . . . ?
C18 C17 C1 C5 127.0(4) . . . . ?
C18 C17 C1 C2 -109.1(4) . . . . ?
C18 C17 C16 N1 -0.8(4) . . . . ?
C23 C18 C19 N1 -178.6(3) . . . . ?
C23 C18 C19 C20 3.8(6) . . . . ?
C23 C18 C17 C1 -6.7(7) . . . . ?
C23 C18 C17 C16 178.6(4) . . . . ?
C23 C22 C21 C20 1.4(6) . . . . ?
C13 C14 C15 C2 0.9(5) . . . . ?
C13 C12 C3 O1 -177.9(3) . . . . ?
C13 C12 C3 C2 1.3(6) . . . . ?
C14 C13 C12 C3 0.4(6) . . . . ?
C14 C15 C2 C1 -178.1(3) . . . . ?
C14 C15 C2 C3 0.9(5) . . . . ?
C5 C6 C7 C8 30.3(5) . . . . ?
C5 C1 C2 C15 -172.4(3) . . . . ?
C5 C1 C2 C3 8.7(5) . . . . ?
C5 C4 C11 C8 -27.5(6) . . . . ?
C19 N1 C16 C17 0.5(5) . . . . ?
C19 C18 C23 C22 -2.9(5) . . . . ?
C19 C18 C17 C1 175.5(3) . . . . ?
C19 C18 C17 C16 0.7(4) . . . . ?
C19 C20 C21 C22 -0.6(6) . . . . ?
C6 C5 C1 C17 -64.5(4) . . . . ?
C6 C5 C1 C2 170.7(3) . . . . ?
C6 C5 C4 O1 -177.4(3) . . . . ?
C6 C5 C4 C11 2.9(6) . . . . ?
C17 C18 C23 C22 179.5(4) . . . . ?
C17 C18 C19 N1 -0.4(4) . . . . ?
C17 C18 C19 C20 -178.0(4) . . . . ?
C17 C1 C2 C15 61.5(4) . . . . ?
C17 C1 C2 C3 -117.4(4) . . . . ?
C10 C8 C7 C6 -171.9(3) . . . . ?
C10 C8 C11 C4 169.0(3) . . . . ?
C12 C13 C14 Cl1 176.3(3) . . . . ?
C12 C13 C14 C15 -1.5(6) . . . . ?
C12 C3 C2 C1 177.0(3) . . . . ?
C12 C3 C2 C15 -2.0(6) . . . . ?
C1 C5 C6 O2 -0.3(5) . . . . ?
C1 C5 C6 C7 178.0(3) . . . . ?
C1 C5 C4 O1 0.6(6) . . . . ?
C1 C5 C4 C11 -179.1(4) . . . . ?
C1 C17 C16 N1 -175.6(4) . . . . ?
C4 O1 C3 C12 175.4(3) . . . . ?
C4 O1 C3 C2 -3.8(5) . . . . ?
C4 C5 C6 O2 177.8(4) . . . . ?
C4 C5 C6 C7 -3.8(5) . . . . ?
C4 C5 C1 C17 117.5(4) . . . . ?
C4 C5 C1 C2 -7.3(5) . . . . ?
C3 O1 C4 C5 5.5(5) . . . . ?
C3 O1 C4 C11 -174.7(3) . . . . ?
C9 C8 C7 C6 68.4(4) . . . . ?
C9 C8 C11 C4 -70.8(4) . . . . ?
C7 C8 C11 C4 49.6(4) . . . . ?
C16 N1 C19 C18 -0.1(4) . . . . ?
C16 N1 C19 C20 177.2(4) . . . . ?
C16 C17 C1 C5 -59.3(5) . . . . ?
C16 C17 C1 C2 64.6(5) . . . . ?
C11 C8 C7 C6 -52.3(4) . . . . ?
